data_7700092
loop_
_publ_author_name
'Hidalgo, Nereida'
'Bajo, Sonia'
'Moreno, Juan Jos\'e'
'Navarro-Gilabert, Carlos'
'Mercado, Brandon Q.'
'Campos, Jes\'us'

_publ_section_title
;
 Reactivity of a gold(i)/platinum(0) frustrated Lewis pair with germanium
 and tin dihalides.
;
_journal_issue 25
_journal_name_full 'Dalton transactions (Cambridge, England : 2003)'
_journal_page_first 9127
_journal_page_last 9138
_journal_paper_doi 10.1039/c9dt00702d
_journal_volume 48
_journal_year 2019
_chemical_formula_sum 'C180 H282 Au3 F12 N2 O8 P8 Pt2 S4'
_chemical_formula_weight 4187.14
_space_group_crystal_system triclinic
_space_group_IT_number 2
_space_group_name_Hall '-P 1'
_space_group_name_H-M_alt 'P -1'
_symmetry_space_group_name_Hall '-P 1'
_symmetry_space_group_name_H-M 'P -1'
_atom_sites_solution_hydrogens geom
_audit_creation_method SHELXL-2014/7
_audit_update_record
;
2019-05-21 deposited with the CCDC.    2019-05-23 downloaded from the CCDC.
;
_cell_angle_alpha 90.7780(10)
_cell_angle_beta 97.949(2)
_cell_angle_gamma 112.8800(10)
_cell_formula_units_Z 1
_cell_length_a 12.2275(4)
_cell_length_b 14.0212(4)
_cell_length_c 32.6312(9)
_cell_measurement_reflns_used 9242
_cell_measurement_temperature 193(2)
_cell_measurement_theta_max 26.40
_cell_measurement_theta_min 2.38
_cell_volume 5090.8(3)
_computing_cell_refinement 'Bruker SAINT'
_computing_data_collection 'Bruker APEX2'
_computing_data_reduction 'Bruker SAINT A'
_computing_molecular_graphics 'Mercury CSD 3.9'
_computing_publication_material 'CIFTAB-2014/2 (Sheldrick, 2014)'
_computing_structure_refinement 'SHELXL-2014/7 (Sheldrick, 2014)'
_computing_structure_solution 'SHELXT 2014/5 (Sheldrick, 2014)'
_diffrn_ambient_temperature 193(2)
_diffrn_measured_fraction_theta_full 0.995
_diffrn_measured_fraction_theta_max 0.995
_diffrn_measurement_device_type 'Bruker APEX-II CCD'
_diffrn_measurement_method '\f and \w scans'
_diffrn_radiation_monochromator graphite
_diffrn_radiation_source 'fine-focus sealed tube'
_diffrn_radiation_type MoK\a
_diffrn_radiation_wavelength 0.71073
_diffrn_reflns_av_R_equivalents 0.0291
_diffrn_reflns_av_unetI/netI 0.0250
_diffrn_reflns_Laue_measured_fraction_full 0.995
_diffrn_reflns_Laue_measured_fraction_max 0.995
_diffrn_reflns_limit_h_max 14
_diffrn_reflns_limit_h_min -14
_diffrn_reflns_limit_k_max 16
_diffrn_reflns_limit_k_min -16
_diffrn_reflns_limit_l_max 38
_diffrn_reflns_limit_l_min -38
_diffrn_reflns_number 86632
_diffrn_reflns_point_group_measured_fraction_full 0.995
_diffrn_reflns_point_group_measured_fraction_max 0.995
_diffrn_reflns_theta_full 25.024
_diffrn_reflns_theta_max 25.024
_diffrn_reflns_theta_min 1.658
_exptl_absorpt_coefficient_mu 3.686
_exptl_absorpt_correction_T_max 0.7457
_exptl_absorpt_correction_T_min 0.6163
_exptl_absorpt_correction_type multi-scan
_exptl_absorpt_process_details
; 
 SADABS, Bruker (2006). APEX 2. Version 2.1. Bruker Analytical
 X-ray Solutions, Madison, Wisconsin, USA. 
;
_exptl_crystal_colour yellow
_exptl_crystal_density_diffrn 1.366
_exptl_crystal_description needle
_exptl_crystal_F_000 2125
_exptl_crystal_size_max 0.20
_exptl_crystal_size_mid 0.10
_exptl_crystal_size_min 0.08
_platon_squeeze_details
;
The unit cell contains one molecule of triflimide to compensate
 the positive charge of the P-Au-P+ molecule, 
as well as two molecules of pentane which have been treated
 as a diffuse contribution to the overall scattering
without specific atom positions by SQUEEZE/PLATON.
;
_refine_diff_density_max 5.865
_refine_diff_density_min -3.037
_refine_diff_density_rms 0.124
_refine_ls_extinction_method none
_refine_ls_goodness_of_fit_ref 0.985
_refine_ls_hydrogen_treatment constr
_refine_ls_matrix_type full
_refine_ls_number_parameters 1026
_refine_ls_number_reflns 17919
_refine_ls_number_restraints 0
_refine_ls_restrained_S_all 0.985
_refine_ls_R_factor_all 0.0452
_refine_ls_R_factor_gt 0.0366
_refine_ls_shift/su_max 0.002
_refine_ls_shift/su_mean 0.000
_refine_ls_structure_factor_coef Fsqd
_refine_ls_weighting_details 'w=1/[\s^2^(Fo^2^)+(0.0756P)^2^+14.5011P] where P=(Fo^2^+2Fc^2^)/3'
_refine_ls_weighting_scheme calc
_refine_ls_wR_factor_gt 0.1046
_refine_ls_wR_factor_ref 0.1136
_reflns_Friedel_coverage 0.000
_reflns_number_gt 15475
_reflns_number_total 17919
_reflns_threshold_expression 'I > 2\s(I)'
_cod_data_source_file c9dt00702d2.cif
_cod_data_source_block jcm0116a_a_sq
_cod_depositor_comments 'Adding full bibliography for 7700087--7700092.cif.'
_cod_database_code 7700092
_shelx_shelxl_version_number 2014/7
_shelx_space_group_comment
;
The symmetry employed for this shelxl refinement is uniquely defined
by the following loop, which should always be used as a source of
symmetry information in preference to the above space-group names.
They are only intended as comments.
;
_platon_squeeze_void_probe_radius 1.20

loop_
_space_group_symop_operation_xyz
'x, y, z'
'-x, -y, -z'

loop_
_atom_site_label
_atom_site_type_symbol
_atom_site_fract_x
_atom_site_fract_y
_atom_site_fract_z
_atom_site_U_iso_or_equiv
_atom_site_adp_type
_atom_site_occupancy
_atom_site_site_symmetry_order
_atom_site_calc_flag
_atom_site_refinement_flags_posn
_atom_site_refinement_flags_adp
_atom_site_refinement_flags_occupancy
Au1 Au 0.91819(2) 0.69039(2) 0.81897(2) 0.02500(7) Uani 1 1 d . . .
Pt1 Pt 0.76501(2) 0.52947(2) 0.77381(2) 0.02713(7) Uani 1 1 d . . .
P1 P 1.09514(11) 0.81224(9) 0.85155(4) 0.0236(3) Uani 1 1 d . . .
P2 P 0.73552(16) 0.41303(11) 0.82574(5) 0.0413(4) Uani 1 1 d . . .
P3 P 0.78175(12) 0.61311(10) 0.71267(4) 0.0253(3) Uani 1 1 d . . .
C1 C 1.1226(4) 0.9141(4) 0.89334(15) 0.0238(10) Uani 1 1 d . . .
C2 C 1.2048(4) 0.9299(4) 0.93000(15) 0.0259(10) Uani 1 1 d . . .
C3 C 1.2336(5) 1.0176(4) 0.95680(16) 0.0362(13) Uani 1 1 d . . .
H3 H 1.2904 1.0285 0.9812 0.043 Uiso 1 1 calc R U .
C4 C 1.1830(6) 1.0888(5) 0.94918(17) 0.0400(13) Uani 1 1 d . . .
H4 H 1.2045 1.1481 0.9678 0.048 Uiso 1 1 calc R U .
C5 C 1.0999(5) 1.0717(4) 0.91374(17) 0.0347(12) Uani 1 1 d . . .
H5 H 1.0634 1.1199 0.9083 0.042 Uiso 1 1 calc R U .
C6 C 1.0677(4) 0.9861(4) 0.88562(15) 0.0267(10) Uani 1 1 d . . .
C7 C 1.2704(5) 0.8624(4) 0.94400(15) 0.0283(11) Uani 1 1 d . . .
C8 C 1.2164(5) 0.7774(4) 0.96741(17) 0.0370(13) Uani 1 1 d . . .
C9 C 1.2839(6) 0.7192(5) 0.9814(2) 0.0489(16) Uani 1 1 d . . .
H9 H 1.2492 0.6610 0.9969 0.059 Uiso 1 1 calc R U .
C10 C 1.3961(7) 0.7442(5) 0.9734(2) 0.0532(18) Uani 1 1 d . . .
H10 H 1.4393 0.7037 0.9835 0.064 Uiso 1 1 calc R U .
C11 C 1.4503(6) 0.8277(5) 0.95069(19) 0.0430(14) Uani 1 1 d . . .
H11 H 1.5294 0.8434 0.9451 0.052 Uiso 1 1 calc R U .
C12 C 1.3893(5) 0.8885(4) 0.93606(17) 0.0325(12) Uani 1 1 d . . .
C13 C 1.0901(6) 0.7489(5) 0.9774(2) 0.0490(16) Uani 1 1 d . . .
H13 H 1.0422 0.7669 0.9536 0.059 Uiso 1 1 calc R U .
C14 C 1.0259(8) 0.6327(6) 0.9830(2) 0.069(2) Uani 1 1 d . . .
H14A H 1.0627 0.6158 1.0090 0.103 Uiso 1 1 calc R U .
H14B H 1.0334 0.5920 0.9597 0.103 Uiso 1 1 calc R U .
H14C H 0.9407 0.6162 0.9839 0.103 Uiso 1 1 calc R U .
C15 C 1.0908(8) 0.8099(7) 1.0162(3) 0.079(3) Uani 1 1 d . . .
H15A H 1.1346 0.7914 1.0401 0.119 Uiso 1 1 calc R U .
H15B H 1.0080 0.7933 1.0207 0.119 Uiso 1 1 calc R U .
H15C H 1.1303 0.8844 1.0129 0.119 Uiso 1 1 calc R U .
C16 C 1.4500(5) 0.9817(4) 0.91107(17) 0.0344(12) Uani 1 1 d . . .
H16 H 1.3873 1.0061 0.8983 0.041 Uiso 1 1 calc R U .
C17 C 1.5053(6) 0.9526(5) 0.8761(2) 0.0491(15) Uani 1 1 d . . .
H17A H 1.5725 0.9350 0.8880 0.074 Uiso 1 1 calc R U .
H17B H 1.5345 1.0116 0.8590 0.074 Uiso 1 1 calc R U .
H17C H 1.4444 0.8928 0.8589 0.074 Uiso 1 1 calc R U .
C18 C 1.5448(7) 1.0699(5) 0.9397(2) 0.066(2) Uani 1 1 d . . .
H18A H 1.5073 1.0903 0.9610 0.099 Uiso 1 1 calc R U .
H18B H 1.5818 1.1294 0.9236 0.099 Uiso 1 1 calc R U .
H18C H 1.6065 1.0472 0.9530 0.099 Uiso 1 1 calc R U .
C19 C 0.9731(5) 0.9828(4) 0.84975(16) 0.0281(11) Uani 1 1 d . . .
C20 C 0.8498(5) 0.9233(4) 0.85257(16) 0.0306(11) Uani 1 1 d . . .
C21 C 0.7633(5) 0.9384(4) 0.82396(17) 0.0350(12) Uani 1 1 d . . .
H21 H 0.6807 0.8990 0.8250 0.042 Uiso 1 1 calc R U .
C22 C 0.7944(5) 1.0090(4) 0.79411(18) 0.0381(13) Uani 1 1 d . . .
H22 H 0.7335 1.0186 0.7753 0.046 Uiso 1 1 calc R U .
C23 C 0.9134(5) 1.0654(4) 0.79167(17) 0.0365(13) Uani 1 1 d . . .
H23 H 0.9338 1.1135 0.7709 0.044 Uiso 1 1 calc R U .
C24 C 1.0059(5) 1.0535(4) 0.81931(16) 0.0297(11) Uani 1 1 d . . .
C25 C 0.8120(5) 0.8504(5) 0.88692(18) 0.0378(13) Uani 1 1 d . . .
H25 H 0.8709 0.8169 0.8922 0.045 Uiso 1 1 calc R U .
C26 C 0.6883(6) 0.7641(5) 0.8752(2) 0.0468(15) Uani 1 1 d . . .
H26A H 0.6276 0.7939 0.8714 0.070 Uiso 1 1 calc R U .
H26B H 0.6722 0.7162 0.8973 0.070 Uiso 1 1 calc R U .
H26C H 0.6854 0.7263 0.8493 0.070 Uiso 1 1 calc R U .
C27 C 0.8174(6) 0.9088(6) 0.9276(2) 0.0536(17) Uani 1 1 d . . .
H27A H 0.7678 0.9494 0.9228 0.080 Uiso 1 1 calc R U .
H27B H 0.9008 0.9556 0.9379 0.080 Uiso 1 1 calc R U .
H27C H 0.7872 0.8589 0.9483 0.080 Uiso 1 1 calc R U .
C28 C 1.1353(5) 1.1215(4) 0.81592(18) 0.0387(13) Uani 1 1 d . . .
H28 H 1.1884 1.0946 0.8339 0.046 Uiso 1 1 calc R U .
C29 C 1.1620(6) 1.1186(6) 0.7712(2) 0.0523(16) Uani 1 1 d . . .
H29A H 1.1290 1.0464 0.7595 0.078 Uiso 1 1 calc R U .
H29B H 1.2491 1.1491 0.7715 0.078 Uiso 1 1 calc R U .
H29C H 1.1248 1.1583 0.7542 0.078 Uiso 1 1 calc R U .
C30 C 1.1682(7) 1.2346(5) 0.8312(2) 0.0561(18) Uani 1 1 d . . .
H30A H 1.1203 1.2640 0.8131 0.084 Uiso 1 1 calc R U .
H30B H 1.2538 1.2750 0.8307 0.084 Uiso 1 1 calc R U .
H30C H 1.1517 1.2372 0.8597 0.084 Uiso 1 1 calc R U .
C31 C 1.1788(5) 0.7321(5) 0.86635(19) 0.0423(15) Uani 1 1 d . . .
H31A H 1.1716 0.6856 0.8425 0.063 Uiso 1 1 calc R U .
H31B H 1.1462 0.6908 0.8891 0.063 Uiso 1 1 calc R U .
H31C H 1.2636 0.7767 0.8754 0.063 Uiso 1 1 calc R U .
C32 C 1.1780(5) 0.8878(4) 0.81298(17) 0.0388(13) Uani 1 1 d . . .
H32A H 1.2564 0.9380 0.8266 0.058 Uiso 1 1 calc R U .
H32B H 1.1326 0.9250 0.7985 0.058 Uiso 1 1 calc R U .
H32C H 1.1898 0.8414 0.7929 0.058 Uiso 1 1 calc R U .
C33 C 0.8713(8) 0.3785(6) 0.8390(2) 0.064(2) Uani 1 1 d . . .
C34 C 0.9249(12) 0.3795(9) 0.7985(3) 0.112(4) Uani 1 1 d . . .
H34A H 0.9966 0.3637 0.8044 0.168 Uiso 1 1 calc R U .
H34B H 0.9469 0.4483 0.7877 0.168 Uiso 1 1 calc R U .
H34C H 0.8651 0.3273 0.7779 0.168 Uiso 1 1 calc R U .
C35 C 0.8465(12) 0.2716(7) 0.8566(3) 0.100(4) Uani 1 1 d . . .
H35A H 0.9212 0.2601 0.8613 0.150 Uiso 1 1 calc R U .
H35B H 0.7867 0.2171 0.8367 0.150 Uiso 1 1 calc R U .
H35C H 0.8159 0.2699 0.8829 0.150 Uiso 1 1 calc R U .
C36 C 0.9667(7) 0.4613(7) 0.8700(3) 0.073(2) Uani 1 1 d . . .
H36A H 0.9376 0.4589 0.8967 0.109 Uiso 1 1 calc R U .
H36B H 0.9833 0.5299 0.8595 0.109 Uiso 1 1 calc R U .
H36C H 1.0405 0.4484 0.8739 0.109 Uiso 1 1 calc R U .
C37 C 0.6029(10) 0.2942(6) 0.7999(3) 0.102(4) Uani 1 1 d . . .
C38 C 0.6434(15) 0.2436(7) 0.7660(3) 0.153(7) Uani 1 1 d . . .
H38A H 0.5727 0.1973 0.7469 0.230 Uiso 1 1 calc R U .
H38B H 0.6873 0.2035 0.7789 0.230 Uiso 1 1 calc R U .
H38C H 0.6959 0.2977 0.7506 0.230 Uiso 1 1 calc R U .
C39 C 0.5037(9) 0.3289(9) 0.7788(3) 0.121(5) Uani 1 1 d . . .
H39A H 0.4466 0.2735 0.7587 0.182 Uiso 1 1 calc R U .
H39B H 0.5408 0.3918 0.7645 0.182 Uiso 1 1 calc R U .
H39C H 0.4613 0.3432 0.7999 0.182 Uiso 1 1 calc R U .
C40 C 0.5401(13) 0.2104(8) 0.8299(3) 0.160(7) Uani 1 1 d . . .
H40A H 0.5234 0.2442 0.8533 0.240 Uiso 1 1 calc R U .
H40B H 0.5932 0.1758 0.8402 0.240 Uiso 1 1 calc R U .
H40C H 0.4646 0.1591 0.8148 0.240 Uiso 1 1 calc R U .
C41 C 0.6952(6) 0.4514(5) 0.8760(2) 0.0489(16) Uani 1 1 d . . .
C42 C 0.5720(8) 0.4589(8) 0.8673(3) 0.086(3) Uani 1 1 d . . .
H42A H 0.5563 0.4871 0.8925 0.128 Uiso 1 1 calc R U .
H42B H 0.5093 0.3896 0.8591 0.128 Uiso 1 1 calc R U .
H42C H 0.5719 0.5046 0.8449 0.128 Uiso 1 1 calc R U .
C43 C 0.6946(8) 0.3779(6) 0.9113(2) 0.068(2) Uani 1 1 d . . .
H43A H 0.7752 0.3783 0.9188 0.102 Uiso 1 1 calc R U .
H43B H 0.6374 0.3072 0.9018 0.102 Uiso 1 1 calc R U .
H43C H 0.6708 0.4019 0.9357 0.102 Uiso 1 1 calc R U .
C44 C 0.7828(7) 0.5609(5) 0.8926(2) 0.0541(17) Uani 1 1 d . . .
H44A H 0.7567 0.5821 0.9170 0.081 Uiso 1 1 calc R U .
H44B H 0.7844 0.6093 0.8711 0.081 Uiso 1 1 calc R U .
H44C H 0.8635 0.5616 0.9004 0.081 Uiso 1 1 calc R U .
C45 C 0.9251(5) 0.6258(4) 0.69245(16) 0.0321(12) Uani 1 1 d . . .
C46 C 0.9516(6) 0.6906(5) 0.65457(18) 0.0406(13) Uani 1 1 d . . .
H46A H 0.9676 0.7629 0.6625 0.061 Uiso 1 1 calc R U .
H46B H 0.8821 0.6629 0.6324 0.061 Uiso 1 1 calc R U .
H46C H 1.0221 0.6870 0.6446 0.061 Uiso 1 1 calc R U .
C47 C 1.0324(5) 0.6738(5) 0.72764(19) 0.0423(14) Uani 1 1 d . . .
H47A H 1.0142 0.6362 0.7526 0.064 Uiso 1 1 calc R U .
H47B H 1.0476 0.7469 0.7336 0.064 Uiso 1 1 calc R U .
H47C H 1.1039 0.6688 0.7191 0.064 Uiso 1 1 calc R U .
C48 C 0.9207(6) 0.5166(5) 0.6810(2) 0.0468(15) Uani 1 1 d . . .
H48A H 0.9995 0.5228 0.6752 0.070 Uiso 1 1 calc R U .
H48B H 0.8602 0.4849 0.6564 0.070 Uiso 1 1 calc R U .
H48C H 0.8995 0.4730 0.7043 0.070 Uiso 1 1 calc R U .
C49 C 0.6474(5) 0.5201(4) 0.67472(17) 0.0353(12) Uani 1 1 d . . .
C50 C 0.6509(6) 0.5334(5) 0.62841(17) 0.0450(15) Uani 1 1 d . . .
H50A H 0.5765 0.4830 0.6123 0.068 Uiso 1 1 calc R U .
H50B H 0.7198 0.5219 0.6208 0.068 Uiso 1 1 calc R U .
H50C H 0.6587 0.6039 0.6225 0.068 Uiso 1 1 calc R U .
C51 C 0.6363(6) 0.4080(5) 0.6826(2) 0.0506(16) Uani 1 1 d . . .
H51A H 0.6460 0.4003 0.7125 0.076 Uiso 1 1 calc R U .
H51B H 0.6988 0.3946 0.6708 0.076 Uiso 1 1 calc R U .
H51C H 0.5570 0.3583 0.6695 0.076 Uiso 1 1 calc R U .
C52 C 0.5307(5) 0.5243(5) 0.6847(2) 0.0464(15) Uani 1 1 d . . .
H52A H 0.5261 0.5897 0.6763 0.070 Uiso 1 1 calc R U .
H52B H 0.5293 0.5201 0.7146 0.070 Uiso 1 1 calc R U .
H52C H 0.4620 0.4658 0.6696 0.070 Uiso 1 1 calc R U .
C53 C 0.7703(5) 0.7441(4) 0.71403(16) 0.0309(11) Uani 1 1 d . . .
C54 C 0.7295(6) 0.7769(5) 0.67127(17) 0.0408(14) Uani 1 1 d . . .
H54A H 0.6501 0.7253 0.6592 0.061 Uiso 1 1 calc R U .
H54B H 0.7875 0.7815 0.6527 0.061 Uiso 1 1 calc R U .
H54C H 0.7251 0.8448 0.6749 0.061 Uiso 1 1 calc R U .
C55 C 0.8910(5) 0.8319(4) 0.73260(17) 0.0370(13) Uani 1 1 d . . .
H55A H 0.9505 0.8396 0.7143 0.056 Uiso 1 1 calc R U .
H55B H 0.9193 0.8148 0.7600 0.056 Uiso 1 1 calc R U .
H55C H 0.8799 0.8972 0.7354 0.056 Uiso 1 1 calc R U .
C56 C 0.6802(6) 0.7406(5) 0.74311(19) 0.0423(14) Uani 1 1 d . . .
H56A H 0.6698 0.8065 0.7433 0.063 Uiso 1 1 calc R U .
H56B H 0.7108 0.7297 0.7713 0.063 Uiso 1 1 calc R U .
H56C H 0.6027 0.6836 0.7333 0.063 Uiso 1 1 calc R U .
Au2 Au 1.0000 1.0000 0.5000 0.03836(9) Uani 1 2 d S . P
P10 P 1.05831(14) 0.87618(12) 0.47061(5) 0.0388(3) Uani 1 1 d . . .
C100 C 0.9547(5) 0.7625(4) 0.43617(16) 0.0325(12) Uani 1 1 d . . .
C101 C 0.9934(5) 0.6927(4) 0.41696(16) 0.0350(12) Uani 1 1 d . . .
C102 C 0.9072(5) 0.5990(4) 0.39648(17) 0.0361(12) Uani 1 1 d . . .
H102 H 0.9332 0.5521 0.3836 0.043 Uiso 1 1 calc R U .
C103 C 0.7853(5) 0.5739(4) 0.39475(18) 0.0411(14) Uani 1 1 d . . .
H103 H 0.7285 0.5086 0.3824 0.049 Uiso 1 1 calc R U .
C104 C 0.7471(5) 0.6445(4) 0.41111(17) 0.0360(12) Uani 1 1 d . . .
H104 H 0.6635 0.6293 0.4085 0.043 Uiso 1 1 calc R U .
C105 C 0.8311(5) 0.7394(4) 0.43183(17) 0.0336(12) Uani 1 1 d . . .
C106 C 1.1215(5) 0.7120(4) 0.41227(18) 0.0369(13) Uani 1 1 d . . .
C107 C 1.1860(5) 0.6648(5) 0.43772(19) 0.0432(14) Uani 1 1 d . . .
C108 C 1.3053(6) 0.6856(6) 0.4321(2) 0.0562(18) Uani 1 1 d . . .
H108 H 1.3507 0.6552 0.4491 0.067 Uiso 1 1 calc R U .
C109 C 1.3565(6) 0.7491(6) 0.4025(2) 0.060(2) Uani 1 1 d . . .
H109 H 1.4380 0.7647 0.4000 0.072 Uiso 1 1 calc R U .
C110 C 1.2912(6) 0.7905(5) 0.3763(2) 0.0551(18) Uani 1 1 d . . .
H110 H 1.3276 0.8327 0.3555 0.066 Uiso 1 1 calc R U .
C111 C 1.1714(6) 0.7714(5) 0.37991(19) 0.0447(15) Uani 1 1 d . . .
C112 C 1.1290(6) 0.5847(5) 0.46783(19) 0.0451(14) Uani 1 1 d . . .
H112 H 1.0551 0.5934 0.4737 0.054 Uiso 1 1 calc R U .
C113 C 1.2103(7) 0.5970(7) 0.5094(2) 0.064(2) Uani 1 1 d . . .
H11A H 1.2786 0.5800 0.5051 0.096 Uiso 1 1 calc R U .
H11B H 1.1645 0.5501 0.5286 0.096 Uiso 1 1 calc R U .
H11C H 1.2399 0.6689 0.5212 0.096 Uiso 1 1 calc R U .
C114 C 1.0904(7) 0.4732(5) 0.4490(2) 0.0546(17) Uani 1 1 d . . .
H11D H 1.1604 0.4637 0.4414 0.082 Uiso 1 1 calc R U .
H11E H 1.0299 0.4607 0.4243 0.082 Uiso 1 1 calc R U .
H11F H 1.0561 0.4240 0.4695 0.082 Uiso 1 1 calc R U .
C115 C 1.0979(7) 0.8113(5) 0.3486(2) 0.0513(16) Uani 1 1 d . . .
H115 H 1.0313 0.8167 0.3619 0.062 Uiso 1 1 calc R U .
C116 C 1.0425(10) 0.7342(6) 0.3115(2) 0.081(3) Uani 1 1 d . . .
H11G H 1.1057 0.7332 0.2962 0.122 Uiso 1 1 calc R U .
H11H H 0.9853 0.7541 0.2933 0.122 Uiso 1 1 calc R U .
H11I H 1.0004 0.6649 0.3207 0.122 Uiso 1 1 calc R U .
C117 C 1.1684(10) 0.9176(6) 0.3332(3) 0.087(3) Uani 1 1 d . . .
H11J H 1.2100 0.9680 0.3571 0.130 Uiso 1 1 calc R U .
H11K H 1.1127 0.9408 0.3159 0.130 Uiso 1 1 calc R U .
H11L H 1.2274 0.9118 0.3169 0.130 Uiso 1 1 calc R U .
C118 C 0.7748(5) 0.8098(4) 0.44426(17) 0.0375(13) Uani 1 1 d . . .
H118 H 0.8511 0.8604 0.4608 0.045 Uiso 1 1 calc R U .
C119 C 0.7119(5) 0.7889(4) 0.47888(17) 0.0367(13) Uani 1 1 d . . .
C120 C 0.6367(6) 0.8397(5) 0.4847(2) 0.0458(15) Uani 1 1 d . . .
H120 H 0.5942 0.8255 0.5076 0.055 Uiso 1 1 calc R U .
C121 C 0.6232(6) 0.9106(5) 0.4574(2) 0.0478(15) Uani 1 1 d . . .
H121 H 0.5698 0.9431 0.4612 0.057 Uiso 1 1 calc R U .
C122 C 0.6881(5) 0.9338(5) 0.4246(2) 0.0437(14) Uani 1 1 d . . .
H122 H 0.6813 0.9850 0.4069 0.052 Uiso 1 1 calc R U .
C123 C 0.7615(5) 0.8850(4) 0.41716(18) 0.0407(14) Uani 1 1 d . . .
C124 C 0.7305(6) 0.7147(5) 0.50970(18) 0.0424(14) Uani 1 1 d . . .
H124 H 0.7901 0.6895 0.5005 0.051 Uiso 1 1 calc R U .
C125 C 0.6126(7) 0.6198(5) 0.5103(2) 0.0596(19) Uani 1 1 d . . .
H12A H 0.6271 0.5723 0.5301 0.089 Uiso 1 1 calc R U .
H12B H 0.5833 0.5840 0.4826 0.089 Uiso 1 1 calc R U .
H12C H 0.5524 0.6427 0.5188 0.089 Uiso 1 1 calc R U .
C126 C 0.7818(7) 0.7687(6) 0.5532(2) 0.0557(18) Uani 1 1 d . . .
H12D H 0.7214 0.7875 0.5641 0.083 Uiso 1 1 calc R U .
H12E H 0.8537 0.8316 0.5520 0.083 Uiso 1 1 calc R U .
H12F H 0.8030 0.7217 0.5716 0.083 Uiso 1 1 calc R U .
C127 C 0.8256(6) 0.9072(5) 0.3797(2) 0.0507(16) Uani 1 1 d . . .
H127 H 0.8902 0.8797 0.3842 0.061 Uiso 1 1 calc R U .
C128 C 0.7383(9) 0.8486(7) 0.3406(2) 0.073(2) Uani 1 1 d . . .
H12G H 0.7084 0.7738 0.3438 0.110 Uiso 1 1 calc R U .
H12H H 0.7802 0.8645 0.3165 0.110 Uiso 1 1 calc R U .
H12I H 0.6705 0.8702 0.3366 0.110 Uiso 1 1 calc R U .
C129 C 0.8858(8) 1.0233(6) 0.3740(3) 0.067(2) Uani 1 1 d . . .
H12J H 0.9346 1.0337 0.3517 0.101 Uiso 1 1 calc R U .
H12K H 0.9373 1.0596 0.3998 0.101 Uiso 1 1 calc R U .
H12L H 0.8240 1.0511 0.3666 0.101 Uiso 1 1 calc R U .
C130 C 1.1833(7) 0.9494(6) 0.4450(3) 0.078(3) Uani 1 1 d . . .
H13A H 1.2338 1.0140 0.4618 0.118 Uiso 1 1 calc R U .
H13B H 1.1532 0.9658 0.4177 0.118 Uiso 1 1 calc R U .
H13C H 1.2308 0.9083 0.4415 0.118 Uiso 1 1 calc R U .
C131 C 1.1181(8) 0.8194(6) 0.5125(2) 0.070(2) Uani 1 1 d . . .
H13D H 1.1540 0.7751 0.5013 0.106 Uiso 1 1 calc R U .
H13E H 1.0532 0.7775 0.5274 0.106 Uiso 1 1 calc R U .
H13F H 1.1797 0.8746 0.5317 0.106 Uiso 1 1 calc R U .
N1 N 0.3712(6) 0.8835(5) 0.65017(19) 0.0604(16) Uani 1 1 d . . .
O1 O 0.5649(4) 0.9172(5) 0.70040(17) 0.0687(14) Uani 1 1 d . . .
O2 O 0.4922(6) 1.0531(4) 0.68249(19) 0.0804(17) Uani 1 1 d . . .
O3 O 0.3982(6) 0.7129(4) 0.66032(19) 0.0794(16) Uani 1 1 d . . .
O4 O 0.2363(5) 0.7222(6) 0.6100(2) 0.099(2) Uani 1 1 d . . .
S1 S 0.46913(14) 0.94810(13) 0.68807(5) 0.0442(4) Uani 1 1 d . . .
S2 S 0.35403(17) 0.77317(16) 0.63249(6) 0.0595(5) Uani 1 1 d . . .
C150 C 0.3807(7) 0.9191(6) 0.7305(2) 0.0582(18) Uani 1 1 d . . .
C151 C 0.4507(7) 0.8039(8) 0.5934(2) 0.069(2) Uani 1 1 d . . .
F1 F 0.3407(5) 0.8218(4) 0.73732(17) 0.0895(16) Uani 1 1 d . . .
F2 F 0.4492(6) 0.9698(5) 0.76532(15) 0.105(2) Uani 1 1 d . . .
F3 F 0.2900(6) 0.9475(5) 0.72405(19) 0.113(2) Uani 1 1 d . . .
F4 F 0.5637(4) 0.8665(4) 0.60828(15) 0.0828(14) Uani 1 1 d . . .
F5 F 0.4552(5) 0.7145(5) 0.57819(18) 0.1027(19) Uani 1 1 d . . .
F6 F 0.4130(5) 0.8466(5) 0.56188(15) 0.0922(16) Uani 1 1 d . . .

loop_
_atom_site_aniso_label
_atom_site_aniso_U_11
_atom_site_aniso_U_22
_atom_site_aniso_U_33
_atom_site_aniso_U_23
_atom_site_aniso_U_13
_atom_site_aniso_U_12
Au1 0.02684(11) 0.02490(10) 0.02099(11) -0.00029(7) 0.00078(8) 0.00881(8)
Pt1 0.03325(12) 0.02233(10) 0.02046(11) 0.00216(7) 0.00002(8) 0.00656(8)
P1 0.0247(6) 0.0250(6) 0.0214(6) -0.0016(5) 0.0019(5) 0.0107(5)
P2 0.0608(10) 0.0258(7) 0.0281(8) 0.0075(6) 0.0014(7) 0.0086(7)
P3 0.0291(7) 0.0259(6) 0.0202(6) 0.0026(5) 0.0018(5) 0.0109(5)
C1 0.028(3) 0.024(2) 0.018(2) -0.0023(18) 0.004(2) 0.008(2)
C2 0.028(3) 0.029(2) 0.018(2) 0.0035(19) 0.000(2) 0.009(2)
C3 0.045(3) 0.043(3) 0.020(3) -0.006(2) -0.009(2) 0.022(3)
C4 0.052(4) 0.042(3) 0.029(3) -0.010(2) -0.003(3) 0.025(3)
C5 0.045(3) 0.037(3) 0.030(3) -0.003(2) 0.001(2) 0.027(3)
C6 0.027(3) 0.031(3) 0.022(3) 0.002(2) 0.001(2) 0.013(2)
C7 0.033(3) 0.027(2) 0.021(3) -0.0013(19) -0.006(2) 0.012(2)
C8 0.044(3) 0.031(3) 0.027(3) 0.003(2) -0.007(2) 0.009(2)
C9 0.063(4) 0.031(3) 0.044(4) 0.011(3) -0.010(3) 0.014(3)
C10 0.071(5) 0.045(4) 0.051(4) 0.008(3) -0.010(3) 0.037(3)
C11 0.043(3) 0.048(3) 0.042(3) 0.000(3) -0.008(3) 0.027(3)
C12 0.042(3) 0.028(3) 0.029(3) 0.002(2) -0.001(2) 0.017(2)
C13 0.049(4) 0.048(4) 0.039(4) 0.016(3) 0.008(3) 0.006(3)
C14 0.072(5) 0.053(4) 0.053(5) 0.009(3) 0.004(4) -0.004(4)
C15 0.080(6) 0.074(5) 0.077(6) -0.007(4) 0.039(5) 0.015(5)
C16 0.034(3) 0.035(3) 0.033(3) 0.004(2) 0.001(2) 0.014(2)
C17 0.049(4) 0.057(4) 0.047(4) 0.008(3) 0.014(3) 0.024(3)
C18 0.077(5) 0.046(4) 0.050(4) -0.001(3) 0.002(4) -0.001(4)
C19 0.032(3) 0.031(3) 0.024(3) -0.003(2) -0.002(2) 0.019(2)
C20 0.034(3) 0.034(3) 0.029(3) -0.004(2) 0.005(2) 0.019(2)
C21 0.030(3) 0.042(3) 0.038(3) -0.006(2) 0.001(2) 0.021(2)
C22 0.042(3) 0.043(3) 0.038(3) -0.001(2) -0.006(3) 0.030(3)
C23 0.048(4) 0.037(3) 0.030(3) 0.004(2) -0.001(3) 0.026(3)
C24 0.036(3) 0.032(3) 0.024(3) 0.000(2) 0.003(2) 0.017(2)
C25 0.042(3) 0.048(3) 0.035(3) 0.006(2) 0.013(3) 0.027(3)
C26 0.046(4) 0.043(3) 0.057(4) 0.009(3) 0.018(3) 0.020(3)
C27 0.056(4) 0.071(5) 0.035(4) 0.000(3) 0.017(3) 0.023(4)
C28 0.044(3) 0.041(3) 0.034(3) 0.010(2) 0.007(3) 0.019(3)
C29 0.056(4) 0.061(4) 0.046(4) 0.022(3) 0.019(3) 0.025(3)
C30 0.054(4) 0.041(3) 0.065(5) 0.006(3) 0.013(4) 0.008(3)
C31 0.040(3) 0.048(3) 0.044(4) -0.017(3) -0.012(3) 0.030(3)
C32 0.042(3) 0.039(3) 0.028(3) -0.001(2) 0.011(3) 0.007(3)
C33 0.113(7) 0.062(4) 0.051(4) 0.028(4) 0.029(4) 0.064(5)
C34 0.187(12) 0.156(10) 0.084(7) 0.063(7) 0.070(7) 0.149(10)
C35 0.202(12) 0.070(6) 0.065(6) 0.024(4) 0.021(6) 0.093(7)
C36 0.067(5) 0.090(6) 0.078(6) 0.031(5) 0.012(4) 0.047(5)
C37 0.144(9) 0.037(4) 0.054(5) 0.019(4) -0.016(5) -0.032(5)
C38 0.32(2) 0.041(5) 0.053(6) -0.009(4) -0.037(8) 0.050(8)
C39 0.081(7) 0.126(9) 0.062(6) 0.038(6) -0.020(5) -0.052(6)
C40 0.209(14) 0.065(6) 0.076(7) 0.042(5) -0.035(8) -0.068(7)
C41 0.055(4) 0.058(4) 0.038(4) 0.024(3) 0.018(3) 0.022(3)
C42 0.062(5) 0.122(8) 0.080(6) 0.051(6) 0.032(5) 0.036(5)
C43 0.101(6) 0.063(5) 0.041(4) 0.029(3) 0.024(4) 0.029(4)
C44 0.084(5) 0.051(4) 0.040(4) 0.012(3) 0.022(4) 0.036(4)
C45 0.034(3) 0.038(3) 0.024(3) 0.002(2) 0.009(2) 0.013(2)
C46 0.045(3) 0.043(3) 0.034(3) 0.005(2) 0.012(3) 0.015(3)
C47 0.033(3) 0.061(4) 0.035(3) -0.002(3) 0.003(3) 0.022(3)
C48 0.058(4) 0.053(4) 0.041(4) -0.003(3) 0.009(3) 0.033(3)
C49 0.036(3) 0.032(3) 0.030(3) -0.004(2) -0.002(2) 0.007(2)
C50 0.048(4) 0.050(4) 0.025(3) -0.002(3) -0.002(3) 0.008(3)
C51 0.057(4) 0.035(3) 0.042(4) -0.003(3) 0.001(3) 0.001(3)
C52 0.037(3) 0.051(4) 0.039(4) 0.001(3) -0.001(3) 0.007(3)
C53 0.040(3) 0.029(3) 0.026(3) 0.005(2) 0.003(2) 0.017(2)
C54 0.056(4) 0.041(3) 0.031(3) 0.009(2) -0.002(3) 0.027(3)
C55 0.052(4) 0.029(3) 0.027(3) 0.003(2) 0.001(3) 0.015(2)
C56 0.054(4) 0.046(3) 0.035(3) 0.000(3) 0.005(3) 0.030(3)
Au2 0.04266(19) 0.03352(16) 0.03326(18) -0.00226(12) 0.00192(14) 0.01043(13)
P10 0.0330(8) 0.0358(8) 0.0399(9) -0.0046(6) 0.0006(6) 0.0071(6)
C100 0.039(3) 0.031(3) 0.024(3) 0.003(2) 0.002(2) 0.010(2)
C101 0.036(3) 0.037(3) 0.025(3) 0.005(2) 0.000(2) 0.008(2)
C102 0.037(3) 0.034(3) 0.032(3) -0.001(2) 0.004(2) 0.009(2)
C103 0.040(3) 0.036(3) 0.034(3) -0.006(2) -0.004(3) 0.005(3)
C104 0.030(3) 0.037(3) 0.036(3) -0.001(2) 0.002(2) 0.008(2)
C105 0.031(3) 0.037(3) 0.027(3) 0.007(2) 0.002(2) 0.008(2)
C106 0.031(3) 0.039(3) 0.036(3) -0.005(2) 0.006(2) 0.009(2)
C107 0.040(3) 0.046(3) 0.039(3) -0.004(3) 0.004(3) 0.013(3)
C108 0.038(4) 0.072(5) 0.054(4) -0.021(4) -0.002(3) 0.021(3)
C109 0.032(4) 0.065(4) 0.071(5) -0.014(4) 0.018(3) 0.004(3)
C110 0.055(4) 0.049(4) 0.054(4) -0.004(3) 0.027(4) 0.007(3)
C111 0.049(4) 0.037(3) 0.040(3) -0.003(3) 0.013(3) 0.008(3)
C112 0.043(4) 0.060(4) 0.033(3) 0.000(3) 0.000(3) 0.024(3)
C113 0.080(5) 0.084(5) 0.039(4) -0.001(4) -0.007(4) 0.050(5)
C114 0.063(4) 0.050(4) 0.049(4) -0.002(3) 0.012(3) 0.020(3)
C115 0.068(5) 0.040(3) 0.048(4) 0.011(3) 0.021(3) 0.019(3)
C116 0.134(8) 0.060(5) 0.048(5) -0.001(4) -0.015(5) 0.047(5)
C117 0.131(8) 0.052(5) 0.065(6) 0.024(4) 0.029(5) 0.018(5)
C118 0.046(3) 0.033(3) 0.031(3) -0.004(2) 0.001(3) 0.014(2)
C119 0.037(3) 0.035(3) 0.030(3) 0.000(2) 0.004(2) 0.005(2)
C120 0.046(4) 0.050(4) 0.041(4) -0.003(3) 0.011(3) 0.017(3)
C121 0.051(4) 0.051(4) 0.043(4) -0.007(3) -0.003(3) 0.025(3)
C122 0.043(3) 0.047(3) 0.042(4) 0.002(3) -0.006(3) 0.023(3)
C123 0.043(3) 0.037(3) 0.030(3) 0.006(2) -0.001(3) 0.004(3)
C124 0.048(4) 0.042(3) 0.034(3) 0.006(2) 0.010(3) 0.014(3)
C125 0.059(4) 0.044(4) 0.059(5) 0.009(3) 0.009(4) 0.002(3)
C126 0.072(5) 0.056(4) 0.035(4) 0.013(3) 0.006(3) 0.021(4)
C127 0.061(4) 0.051(4) 0.049(4) 0.018(3) 0.015(3) 0.029(3)
C128 0.104(7) 0.077(5) 0.042(4) 0.011(4) 0.022(4) 0.035(5)
C129 0.071(5) 0.059(4) 0.074(5) 0.031(4) 0.024(4) 0.022(4)
C130 0.061(5) 0.056(4) 0.090(6) -0.032(4) 0.027(5) -0.010(4)
C131 0.091(6) 0.057(4) 0.058(5) -0.024(4) -0.036(4) 0.040(4)
N1 0.061(4) 0.085(4) 0.050(4) -0.003(3) 0.002(3) 0.048(3)
O1 0.047(3) 0.097(4) 0.066(3) 0.004(3) 0.000(2) 0.036(3)
O2 0.098(5) 0.065(3) 0.086(4) 0.023(3) 0.044(4) 0.031(3)
O3 0.103(5) 0.067(4) 0.077(4) 0.006(3) 0.011(3) 0.044(3)
O4 0.051(3) 0.138(6) 0.091(5) -0.043(4) -0.001(3) 0.024(4)
S1 0.0440(9) 0.0504(9) 0.0378(8) 0.0027(7) 0.0092(7) 0.0173(7)
S2 0.0550(11) 0.0710(12) 0.0533(11) -0.0157(9) -0.0012(8) 0.0295(9)
C150 0.066(5) 0.055(4) 0.053(4) 0.004(3) 0.020(4) 0.019(4)
C151 0.055(5) 0.110(7) 0.046(4) -0.007(4) -0.007(4) 0.043(5)
F1 0.104(4) 0.065(3) 0.092(4) 0.027(3) 0.045(3) 0.016(3)
F2 0.128(5) 0.106(4) 0.050(3) -0.015(3) 0.025(3) 0.009(4)
F3 0.133(5) 0.162(6) 0.104(4) 0.055(4) 0.080(4) 0.102(5)
F4 0.061(3) 0.121(4) 0.064(3) -0.004(3) 0.009(2) 0.034(3)
F5 0.108(4) 0.133(5) 0.089(4) -0.040(3) 0.004(3) 0.076(4)
F6 0.098(4) 0.136(5) 0.057(3) 0.014(3) 0.002(3) 0.065(4)

loop_
_atom_type_symbol
_atom_type_description
_atom_type_scat_dispersion_real
_atom_type_scat_dispersion_imag
_atom_type_scat_source
C C 0.0033 0.0016 'International Tables Vol C Tables 4.2.6.8 and 6.1.1.4'
H H 0.0000 0.0000 'International Tables Vol C Tables 4.2.6.8 and 6.1.1.4'
O O 0.0106 0.0060 'International Tables Vol C Tables 4.2.6.8 and 6.1.1.4'
F F 0.0171 0.0103 'International Tables Vol C Tables 4.2.6.8 and 6.1.1.4'
P P 0.1023 0.0942 'International Tables Vol C Tables 4.2.6.8 and 6.1.1.4'
S S 0.1246 0.1234 'International Tables Vol C Tables 4.2.6.8 and 6.1.1.4'
Pt Pt -1.7033 8.3905 'International Tables Vol C Tables 4.2.6.8 and 6.1.1.4'
Au Au -2.0133 8.8022 'International Tables Vol C Tables 4.2.6.8 and 6.1.1.4'
N N 0.0061 0.0033 'International Tables Vol C Tables 4.2.6.8 and 6.1.1.4'

loop_
_geom_angle_atom_site_label_1
_geom_angle_atom_site_label_2
_geom_angle_atom_site_label_3
_geom_angle
_geom_angle_site_symmetry_1
P1 Au1 Pt1 161.37(3) .
P3 Pt1 P2 167.59(5) .
P3 Pt1 Au1 94.14(3) .
P2 Pt1 Au1 97.08(4) .
C32 P1 C31 101.5(3) .
C32 P1 C1 101.8(2) .
C31 P1 C1 111.3(2) .
C32 P1 Au1 109.0(2) .
C31 P1 Au1 100.9(2) .
C1 P1 Au1 129.35(16) .
C37 P2 C33 109.2(5) .
C37 P2 C41 107.8(4) .
C33 P2 C41 108.5(3) .
C37 P2 Pt1 102.7(2) .
C33 P2 Pt1 110.7(2) .
C41 P2 Pt1 117.6(2) .
C53 P3 C45 109.4(2) .
C53 P3 C49 107.6(2) .
C45 P3 C49 108.4(2) .
C53 P3 Pt1 116.49(17) .
C45 P3 Pt1 111.07(17) .
C49 P3 Pt1 103.33(18) .
C2 C1 C6 118.7(4) .
C2 C1 P1 123.0(4) .
C6 C1 P1 117.9(4) .
C3 C2 C1 119.2(4) .
C3 C2 C7 114.0(4) .
C1 C2 C7 126.7(4) .
C4 C3 C2 122.5(5) .
C4 C3 H3 118.8 .
C2 C3 H3 118.8 .
C3 C4 C5 118.2(5) .
C3 C4 H4 120.9 .
C5 C4 H4 120.9 .
C4 C5 C6 122.2(5) .
C4 C5 H5 118.9 .
C6 C5 H5 118.9 .
C5 C6 C1 119.2(4) .
C5 C6 C19 112.5(4) .
C1 C6 C19 128.3(4) .
C8 C7 C12 120.4(5) .
C8 C7 C2 119.8(5) .
C12 C7 C2 119.7(4) .
C9 C8 C7 117.6(6) .
C9 C8 C13 120.7(5) .
C7 C8 C13 121.7(5) .
C10 C9 C8 121.5(6) .
C10 C9 H9 119.3 .
C8 C9 H9 119.3 .
C9 C10 C11 121.5(6) .
C9 C10 H10 119.3 .
C11 C10 H10 119.3 .
C10 C11 C12 120.1(6) .
C10 C11 H11 120.0 .
C12 C11 H11 120.0 .
C11 C12 C7 119.0(5) .
C11 C12 C16 120.0(5) .
C7 C12 C16 121.0(4) .
C15 C13 C8 111.5(6) .
C15 C13 C14 108.5(6) .
C8 C13 C14 112.8(6) .
C15 C13 H13 108.0 .
C8 C13 H13 108.0 .
C14 C13 H13 108.0 .
C13 C14 H14A 109.5 .
C13 C14 H14B 109.5 .
H14A C14 H14B 109.5 .
C13 C14 H14C 109.5 .
H14A C14 H14C 109.5 .
H14B C14 H14C 109.5 .
C13 C15 H15A 109.5 .
C13 C15 H15B 109.5 .
H15A C15 H15B 109.5 .
C13 C15 H15C 109.5 .
H15A C15 H15C 109.5 .
H15B C15 H15C 109.5 .
C18 C16 C17 110.4(6) .
C18 C16 C12 110.1(5) .
C17 C16 C12 112.1(5) .
C18 C16 H16 108.0 .
C17 C16 H16 108.0 .
C12 C16 H16 108.0 .
C16 C17 H17A 109.5 .
C16 C17 H17B 109.5 .
H17A C17 H17B 109.5 .
C16 C17 H17C 109.5 .
H17A C17 H17C 109.5 .
H17B C17 H17C 109.5 .
C16 C18 H18A 109.5 .
C16 C18 H18B 109.5 .
H18A C18 H18B 109.5 .
C16 C18 H18C 109.5 .
H18A C18 H18C 109.5 .
H18B C18 H18C 109.5 .
C24 C19 C20 121.3(5) .
C24 C19 C6 119.0(5) .
C20 C19 C6 118.5(5) .
C21 C20 C19 117.6(5) .
C21 C20 C25 120.2(5) .
C19 C20 C25 122.1(5) .
C22 C21 C20 121.8(5) .
C22 C21 H21 119.1 .
C20 C21 H21 119.1 .
C23 C22 C21 120.0(5) .
C23 C22 H22 120.0 .
C21 C22 H22 120.0 .
C22 C23 C24 121.4(5) .
C22 C23 H23 119.3 .
C24 C23 H23 119.3 .
C19 C24 C23 118.0(5) .
C19 C24 C28 123.4(5) .
C23 C24 C28 118.5(5) .
C26 C25 C20 113.2(5) .
C26 C25 C27 109.6(5) .
C20 C25 C27 112.0(5) .
C26 C25 H25 107.2 .
C20 C25 H25 107.2 .
C27 C25 H25 107.2 .
C25 C26 H26A 109.5 .
C25 C26 H26B 109.5 .
H26A C26 H26B 109.5 .
C25 C26 H26C 109.5 .
H26A C26 H26C 109.5 .
H26B C26 H26C 109.5 .
C25 C27 H27A 109.5 .
C25 C27 H27B 109.5 .
H27A C27 H27B 109.5 .
C25 C27 H27C 109.5 .
H27A C27 H27C 109.5 .
H27B C27 H27C 109.5 .
C24 C28 C30 111.8(5) .
C24 C28 C29 112.3(5) .
C30 C28 C29 108.9(5) .
C24 C28 H28 107.9 .
C30 C28 H28 107.9 .
C29 C28 H28 107.9 .
C28 C29 H29A 109.5 .
C28 C29 H29B 109.5 .
H29A C29 H29B 109.5 .
C28 C29 H29C 109.5 .
H29A C29 H29C 109.5 .
H29B C29 H29C 109.5 .
C28 C30 H30A 109.5 .
C28 C30 H30B 109.5 .
H30A C30 H30B 109.5 .
C28 C30 H30C 109.5 .
H30A C30 H30C 109.5 .
H30B C30 H30C 109.5 .
P1 C31 H31A 109.5 .
P1 C31 H31B 109.5 .
H31A C31 H31B 109.5 .
P1 C31 H31C 109.5 .
H31A C31 H31C 109.5 .
H31B C31 H31C 109.5 .
P1 C32 H32A 109.5 .
P1 C32 H32B 109.5 .
H32A C32 H32B 109.5 .
P1 C32 H32C 109.5 .
H32A C32 H32C 109.5 .
H32B C32 H32C 109.5 .
C36 C33 C35 108.2(7) .
C36 C33 C34 107.6(9) .
C35 C33 C34 107.7(7) .
C36 C33 P2 109.8(5) .
C35 C33 P2 115.9(7) .
C34 C33 P2 107.3(5) .
C33 C34 H34A 109.5 .
C33 C34 H34B 109.5 .
H34A C34 H34B 109.5 .
C33 C34 H34C 109.5 .
H34A C34 H34C 109.5 .
H34B C34 H34C 109.5 .
C33 C35 H35A 109.5 .
C33 C35 H35B 109.5 .
H35A C35 H35B 109.5 .
C33 C35 H35C 109.5 .
H35A C35 H35C 109.5 .
H35B C35 H35C 109.5 .
C33 C36 H36A 109.5 .
C33 C36 H36B 109.5 .
H36A C36 H36B 109.5 .
C33 C36 H36C 109.5 .
H36A C36 H36C 109.5 .
H36B C36 H36C 109.5 .
C38 C37 C39 108.2(8) .
C38 C37 C40 109.5(9) .
C39 C37 C40 105.4(10) .
C38 C37 P2 109.2(9) .
C39 C37 P2 108.8(6) .
C40 C37 P2 115.4(6) .
C37 C38 H38A 109.5 .
C37 C38 H38B 109.5 .
H38A C38 H38B 109.5 .
C37 C38 H38C 109.5 .
H38A C38 H38C 109.5 .
H38B C38 H38C 109.5 .
C37 C39 H39A 109.5 .
C37 C39 H39B 109.5 .
H39A C39 H39B 109.5 .
C37 C39 H39C 109.5 .
H39A C39 H39C 109.5 .
H39B C39 H39C 109.5 .
C37 C40 H40A 109.5 .
C37 C40 H40B 109.5 .
H40A C40 H40B 109.5 .
C37 C40 H40C 109.5 .
H40A C40 H40C 109.5 .
H40B C40 H40C 109.5 .
C44 C41 C42 104.6(7) .
C44 C41 C43 107.6(6) .
C42 C41 C43 109.3(6) .
C44 C41 P2 110.4(4) .
C42 C41 P2 109.9(5) .
C43 C41 P2 114.7(5) .
C41 C42 H42A 109.5 .
C41 C42 H42B 109.5 .
H42A C42 H42B 109.5 .
C41 C42 H42C 109.5 .
H42A C42 H42C 109.5 .
H42B C42 H42C 109.5 .
C41 C43 H43A 109.5 .
C41 C43 H43B 109.5 .
H43A C43 H43B 109.5 .
C41 C43 H43C 109.5 .
H43A C43 H43C 109.5 .
H43B C43 H43C 109.5 .
C41 C44 H44A 109.5 .
C41 C44 H44B 109.5 .
H44A C44 H44B 109.5 .
C41 C44 H44C 109.5 .
H44A C44 H44C 109.5 .
H44B C44 H44C 109.5 .
C47 C45 C46 108.7(5) .
C47 C45 C48 105.3(5) .
C46 C45 C48 108.3(5) .
C47 C45 P3 109.1(4) .
C46 C45 P3 115.1(4) .
C48 C45 P3 109.8(4) .
C45 C46 H46A 109.5 .
C45 C46 H46B 109.5 .
H46A C46 H46B 109.5 .
C45 C46 H46C 109.5 .
H46A C46 H46C 109.5 .
H46B C46 H46C 109.5 .
C45 C47 H47A 109.5 .
C45 C47 H47B 109.5 .
H47A C47 H47B 109.5 .
C45 C47 H47C 109.5 .
H47A C47 H47C 109.5 .
H47B C47 H47C 109.5 .
C45 C48 H48A 109.5 .
C45 C48 H48B 109.5 .
H48A C48 H48B 109.5 .
C45 C48 H48C 109.5 .
H48A C48 H48C 109.5 .
H48B C48 H48C 109.5 .
C52 C49 C50 108.4(5) .
C52 C49 C51 105.1(5) .
C50 C49 C51 107.5(5) .
C52 C49 P3 110.3(4) .
C50 C49 P3 117.2(4) .
C51 C49 P3 107.5(4) .
C49 C50 H50A 109.5 .
C49 C50 H50B 109.5 .
H50A C50 H50B 109.5 .
C49 C50 H50C 109.5 .
H50A C50 H50C 109.5 .
H50B C50 H50C 109.5 .
C49 C51 H51A 109.5 .
C49 C51 H51B 109.5 .
H51A C51 H51B 109.5 .
C49 C51 H51C 109.5 .
H51A C51 H51C 109.5 .
H51B C51 H51C 109.5 .
C49 C52 H52A 109.5 .
C49 C52 H52B 109.5 .
H52A C52 H52B 109.5 .
C49 C52 H52C 109.5 .
H52A C52 H52C 109.5 .
H52B C52 H52C 109.5 .
C56 C53 C55 106.4(5) .
C56 C53 C54 108.6(5) .
C55 C53 C54 106.8(4) .
C56 C53 P3 107.8(4) .
C55 C53 P3 111.7(4) .
C54 C53 P3 115.0(4) .
C53 C54 H54A 109.5 .
C53 C54 H54B 109.5 .
H54A C54 H54B 109.5 .
C53 C54 H54C 109.5 .
H54A C54 H54C 109.5 .
H54B C54 H54C 109.5 .
C53 C55 H55A 109.5 .
C53 C55 H55B 109.5 .
H55A C55 H55B 109.5 .
C53 C55 H55C 109.5 .
H55A C55 H55C 109.5 .
H55B C55 H55C 109.5 .
C53 C56 H56A 109.5 .
C53 C56 H56B 109.5 .
H56A C56 H56B 109.5 .
C53 C56 H56C 109.5 .
H56A C56 H56C 109.5 .
H56B C56 H56C 109.5 .
P10 Au2 P10 180.0 2_776
C130 P10 C131 106.0(5) .
C130 P10 C100 109.2(3) .
C131 P10 C100 103.3(3) .
C130 P10 Au2 105.5(3) .
C131 P10 Au2 107.7(3) .
C100 P10 Au2 123.95(19) .
C105 C100 C101 118.7(5) .
C105 C100 P10 118.3(4) .
C101 C100 P10 122.8(4) .
C102 C101 C100 119.3(5) .
C102 C101 C106 114.2(5) .
C100 C101 C106 126.2(5) .
C103 C102 C101 121.4(5) .
C103 C102 H102 119.3 .
C101 C102 H102 119.3 .
C104 C103 C102 119.5(5) .
C104 C103 H103 120.3 .
C102 C103 H103 120.3 .
C103 C104 C105 120.6(5) .
C103 C104 H104 119.7 .
C105 C104 H104 119.7 .
C100 C105 C104 120.2(5) .
C100 C105 C118 126.2(5) .
C104 C105 C118 113.4(5) .
C111 C106 C107 120.8(5) .
C111 C106 C101 118.6(5) .
C107 C106 C101 120.5(5) .
C108 C107 C106 118.2(6) .
C108 C107 C112 118.6(6) .
C106 C107 C112 122.9(5) .
C109 C108 C107 120.8(7) .
C109 C108 H108 119.6 .
C107 C108 H108 119.6 .
C108 C109 C110 120.8(6) .
C108 C109 H109 119.6 .
C110 C109 H109 119.6 .
C109 C110 C111 121.1(6) .
C109 C110 H110 119.4 .
C111 C110 H110 119.4 .
C110 C111 C106 118.1(6) .
C110 C111 C115 120.2(6) .
C106 C111 C115 121.7(6) .
C107 C112 C113 113.8(6) .
C107 C112 C114 111.8(5) .
C113 C112 C114 108.2(6) .
C107 C112 H112 107.6 .
C113 C112 H112 107.6 .
C114 C112 H112 107.6 .
C112 C113 H11A 109.5 .
C112 C113 H11B 109.5 .
H11A C113 H11B 109.5 .
C112 C113 H11C 109.5 .
H11A C113 H11C 109.5 .
H11B C113 H11C 109.5 .
C112 C114 H11D 109.5 .
C112 C114 H11E 109.5 .
H11D C114 H11E 109.5 .
C112 C114 H11F 109.5 .
H11D C114 H11F 109.5 .
H11E C114 H11F 109.5 .
C116 C115 C111 109.3(6) .
C116 C115 C117 108.1(6) .
C111 C115 C117 115.0(7) .
C116 C115 H115 108.1 .
C111 C115 H115 108.1 .
C117 C115 H115 108.1 .
C115 C116 H11G 109.5 .
C115 C116 H11H 109.5 .
H11G C116 H11H 109.5 .
C115 C116 H11I 109.5 .
H11G C116 H11I 109.5 .
H11H C116 H11I 109.5 .
C115 C117 H11J 109.5 .
C115 C117 H11K 109.5 .
H11J C117 H11K 109.5 .
C115 C117 H11L 109.5 .
H11J C117 H11L 109.5 .
H11K C117 H11L 109.5 .
C119 C118 C123 118.7(5) .
C119 C118 C105 119.8(5) .
C123 C118 C105 120.3(5) .
C119 C118 H118 93.8 .
C123 C118 H118 93.8 .
C105 C118 H118 93.8 .
C120 C119 C118 119.3(5) .
C120 C119 C124 120.8(5) .
C118 C119 C124 119.8(5) .
C121 C120 C119 120.9(6) .
C121 C120 H120 119.6 .
C119 C120 H120 119.6 .
C120 C121 C122 119.7(6) .
C120 C121 H121 120.2 .
C122 C121 H121 120.2 .
C123 C122 C121 121.7(6) .
C123 C122 H122 119.1 .
C121 C122 H122 119.1 .
C122 C123 C118 119.6(6) .
C122 C123 C127 120.6(5) .
C118 C123 C127 119.7(6) .
C119 C124 C126 111.4(5) .
C119 C124 C125 110.8(5) .
C126 C124 C125 110.5(5) .
C119 C124 H124 108.0 .
C126 C124 H124 108.0 .
C125 C124 H124 108.0 .
C124 C125 H12A 109.5 .
C124 C125 H12B 109.5 .
H12A C125 H12B 109.5 .
C124 C125 H12C 109.5 .
H12A C125 H12C 109.5 .
H12B C125 H12C 109.5 .
C124 C126 H12D 109.5 .
C124 C126 H12E 109.5 .
H12D C126 H12E 109.5 .
C124 C126 H12F 109.5 .
H12D C126 H12F 109.5 .
H12E C126 H12F 109.5 .
C123 C127 C129 113.0(6) .
C123 C127 C128 110.0(6) .
C129 C127 C128 111.0(6) .
C123 C127 H127 107.5 .
C129 C127 H127 107.5 .
C128 C127 H127 107.5 .
C127 C128 H12G 109.5 .
C127 C128 H12H 109.5 .
H12G C128 H12H 109.5 .
C127 C128 H12I 109.5 .
H12G C128 H12I 109.5 .
H12H C128 H12I 109.5 .
C127 C129 H12J 109.5 .
C127 C129 H12K 109.5 .
H12J C129 H12K 109.5 .
C127 C129 H12L 109.5 .
H12J C129 H12L 109.5 .
H12K C129 H12L 109.5 .
P10 C130 H13A 109.5 .
P10 C130 H13B 109.5 .
H13A C130 H13B 109.5 .
P10 C130 H13C 109.5 .
H13A C130 H13C 109.5 .
H13B C130 H13C 109.5 .
P10 C131 H13D 109.5 .
P10 C131 H13E 109.5 .
H13D C131 H13E 109.5 .
P10 C131 H13F 109.5 .
H13D C131 H13F 109.5 .
H13E C131 H13F 109.5 .
S2 N1 S1 124.6(4) .
O2 S1 O1 120.3(4) .
O2 S1 N1 106.2(4) .
O1 S1 N1 117.6(3) .
O2 S1 C150 103.5(3) .
O1 S1 C150 105.4(4) .
N1 S1 C150 101.3(4) .
O4 S2 O3 117.0(5) .
O4 S2 N1 109.7(4) .
O3 S2 N1 116.5(3) .
O4 S2 C151 104.7(4) .
O3 S2 C151 104.7(4) .
N1 S2 C151 102.3(4) .
F1 C150 F3 108.8(7) .
F1 C150 F2 106.2(7) .
F3 C150 F2 107.3(7) .
F1 C150 S1 112.3(5) .
F3 C150 S1 112.4(5) .
F2 C150 S1 109.6(5) .
F6 C151 F4 107.9(8) .
F6 C151 F5 107.5(7) .
F4 C151 F5 106.2(6) .
F6 C151 S2 113.1(5) .
F4 C151 S2 112.9(5) .
F5 C151 S2 108.9(7) .

loop_
_geom_bond_atom_site_label_1
_geom_bond_atom_site_label_2
_geom_bond_distance
_geom_bond_site_symmetry_2
Au1 P1 2.2738(13) .
Au1 Pt1 2.5751(3) .
Pt1 P3 2.3212(13) .
Pt1 P2 2.3352(14) .
P1 C32 1.813(6) .
P1 C31 1.821(5) .
P1 C1 1.860(5) .
P2 C37 1.897(8) .
P2 C33 1.900(8) .
P2 C41 1.904(7) .
P3 C53 1.896(5) .
P3 C45 1.903(5) .
P3 C49 1.913(6) .
C1 C2 1.406(7) .
C1 C6 1.420(7) .
C2 C3 1.396(7) .
C2 C7 1.500(7) .
C3 C4 1.373(8) .
C3 H3 0.9500 .
C4 C5 1.380(8) .
C4 H4 0.9500 .
C5 C6 1.393(7) .
C5 H5 0.9500 .
C6 C19 1.514(7) .
C7 C8 1.411(7) .
C7 C12 1.417(8) .
C8 C9 1.409(8) .
C8 C13 1.520(9) .
C9 C10 1.343(10) .
C9 H9 0.9500 .
C10 C11 1.384(9) .
C10 H10 0.9500 .
C11 C12 1.384(7) .
C11 H11 0.9500 .
C12 C16 1.538(8) .
C13 C15 1.516(10) .
C13 C14 1.536(9) .
C13 H13 1.0000 .
C14 H14A 0.9800 .
C14 H14B 0.9800 .
C14 H14C 0.9800 .
C15 H15A 0.9800 .
C15 H15B 0.9800 .
C15 H15C 0.9800 .
C16 C18 1.517(9) .
C16 C17 1.530(8) .
C16 H16 1.0000 .
C17 H17A 0.9800 .
C17 H17B 0.9800 .
C17 H17C 0.9800 .
C18 H18A 0.9800 .
C18 H18B 0.9800 .
C18 H18C 0.9800 .
C19 C24 1.399(7) .
C19 C20 1.428(8) .
C20 C21 1.393(7) .
C20 C25 1.524(8) .
C21 C22 1.382(8) .
C21 H21 0.9500 .
C22 C23 1.374(8) .
C22 H22 0.9500 .
C23 C24 1.411(7) .
C23 H23 0.9500 .
C24 C28 1.517(8) .
C25 C26 1.517(9) .
C25 C27 1.531(8) .
C25 H25 1.0000 .
C26 H26A 0.9800 .
C26 H26B 0.9800 .
C26 H26C 0.9800 .
C27 H27A 0.9800 .
C27 H27B 0.9800 .
C27 H27C 0.9800 .
C28 C30 1.535(9) .
C28 C29 1.542(9) .
C28 H28 1.0000 .
C29 H29A 0.9800 .
C29 H29B 0.9800 .
C29 H29C 0.9800 .
C30 H30A 0.9800 .
C30 H30B 0.9800 .
C30 H30C 0.9800 .
C31 H31A 0.9800 .
C31 H31B 0.9800 .
C31 H31C 0.9800 .
C32 H32A 0.9800 .
C32 H32B 0.9800 .
C32 H32C 0.9800 .
C33 C36 1.523(13) .
C33 C35 1.544(10) .
C33 C34 1.553(11) .
C34 H34A 0.9800 .
C34 H34B 0.9800 .
C34 H34C 0.9800 .
C35 H35A 0.9800 .
C35 H35B 0.9800 .
C35 H35C 0.9800 .
C36 H36A 0.9800 .
C36 H36B 0.9800 .
C36 H36C 0.9800 .
C37 C38 1.542(18) .
C37 C39 1.555(17) .
C37 C40 1.569(11) .
C38 H38A 0.9800 .
C38 H38B 0.9800 .
C38 H38C 0.9800 .
C39 H39A 0.9800 .
C39 H39B 0.9800 .
C39 H39C 0.9800 .
C40 H40A 0.9800 .
C40 H40B 0.9800 .
C40 H40C 0.9800 .
C41 C44 1.528(10) .
C41 C42 1.538(11) .
C41 C43 1.557(8) .
C42 H42A 0.9800 .
C42 H42B 0.9800 .
C42 H42C 0.9800 .
C43 H43A 0.9800 .
C43 H43B 0.9800 .
C43 H43C 0.9800 .
C44 H44A 0.9800 .
C44 H44B 0.9800 .
C44 H44C 0.9800 .
C45 C47 1.539(8) .
C45 C46 1.540(8) .
C45 C48 1.549(8) .
C46 H46A 0.9800 .
C46 H46B 0.9800 .
C46 H46C 0.9800 .
C47 H47A 0.9800 .
C47 H47B 0.9800 .
C47 H47C 0.9800 .
C48 H48A 0.9800 .
C48 H48B 0.9800 .
C48 H48C 0.9800 .
C49 C52 1.529(9) .
C49 C50 1.530(8) .
C49 C51 1.553(8) .
C50 H50A 0.9800 .
C50 H50B 0.9800 .
C50 H50C 0.9800 .
C51 H51A 0.9800 .
C51 H51B 0.9800 .
C51 H51C 0.9800 .
C52 H52A 0.9800 .
C52 H52B 0.9800 .
C52 H52C 0.9800 .
C53 C56 1.537(8) .
C53 C55 1.543(8) .
C53 C54 1.553(7) .
C54 H54A 0.9800 .
C54 H54B 0.9800 .
C54 H54C 0.9800 .
C55 H55A 0.9800 .
C55 H55B 0.9800 .
C55 H55C 0.9800 .
C56 H56A 0.9800 .
C56 H56B 0.9800 .
C56 H56C 0.9800 .
Au2 P10 2.3554(15) 2_776
Au2 P10 2.3555(15) .
P10 C130 1.802(8) .
P10 C131 1.802(7) .
P10 C100 1.843(6) .
C100 C105 1.403(8) .
C100 C101 1.414(8) .
C101 C102 1.410(8) .
C101 C106 1.512(8) .
C102 C103 1.384(8) .
C102 H102 0.9500 .
C103 C104 1.378(8) .
C103 H103 0.9500 .
C104 C105 1.415(8) .
C104 H104 0.9500 .
C105 C118 1.486(8) .
C106 C111 1.410(8) .
C106 C107 1.411(9) .
C107 C108 1.411(9) .
C107 C112 1.524(9) .
C108 C109 1.370(11) .
C108 H108 0.9500 .
C109 C110 1.374(11) .
C109 H109 0.9500 .
C110 C111 1.404(9) .
C110 H110 0.9500 .
C111 C115 1.523(10) .
C112 C113 1.532(9) .
C112 C114 1.538(9) .
C112 H112 1.0000 .
C113 H11A 0.9800 .
C113 H11B 0.9800 .
C113 H11C 0.9800 .
C114 H11D 0.9800 .
C114 H11E 0.9800 .
C114 H11F 0.9800 .
C115 C116 1.505(10) .
C115 C117 1.535(9) .
C115 H115 1.0000 .
C116 H11G 0.9800 .
C116 H11H 0.9800 .
C116 H11I 0.9800 .
C117 H11J 0.9800 .
C117 H11K 0.9800 .
C117 H11L 0.9800 .
C118 C119 1.424(8) .
C118 C123 1.427(8) .
C118 H118 1.0000 .
C119 C120 1.394(9) .
C119 C124 1.515(8) .
C120 C121 1.384(9) .
C120 H120 0.9500 .
C121 C122 1.387(9) .
C121 H121 0.9500 .
C122 C123 1.367(9) .
C122 H122 0.9500 .
C123 C127 1.512(9) .
C124 C126 1.530(9) .
C124 C125 1.538(9) .
C124 H124 1.0000 .
C125 H12A 0.9800 .
C125 H12B 0.9800 .
C125 H12C 0.9800 .
C126 H12D 0.9800 .
C126 H12E 0.9800 .
C126 H12F 0.9800 .
C127 C129 1.531(9) .
C127 C128 1.535(11) .
C127 H127 1.0000 .
C128 H12G 0.9800 .
C128 H12H 0.9800 .
C128 H12I 0.9800 .
C129 H12J 0.9800 .
C129 H12K 0.9800 .
C129 H12L 0.9800 .
C130 H13A 0.9800 .
C130 H13B 0.9800 .
C130 H13C 0.9800 .
C131 H13D 0.9800 .
C131 H13E 0.9800 .
C131 H13F 0.9800 .
N1 S2 1.568(7) .
N1 S1 1.581(6) .
O1 S1 1.410(5) .
O2 S1 1.407(6) .
O3 S2 1.438(6) .
O4 S2 1.419(6) .
S1 C150 1.827(7) .
S2 C151 1.802(9) .
C150 F1 1.292(8) .
C150 F3 1.310(9) .
C150 F2 1.323(9) .
C151 F6 1.315(9) .
C151 F4 1.332(9) .
C151 F5 1.365(10) .

loop_
_platon_squeeze_void_nr
_platon_squeeze_void_average_x
_platon_squeeze_void_average_y
_platon_squeeze_void_average_z
_platon_squeeze_void_volume
_platon_squeeze_void_count_electrons
_platon_squeeze_void_content
1 0.500 0.500 1.000 672 235 ' '
